data_1573928
loop_
_publ_author_name
'Fu, Hong'
'Wang, Zuo-Shuai'
'Li, Si-Jia'
'Zhu, Lin-Yuan'
'Wang, Xiao-Jian'
'Wang, Hong-Chen'
'Han, Bing'

_publ_section_title
;
 Photocatalytic 1,3-difluoroalkylcarboxylation of alkenes by triple
 kinetic-controlled radical self-ordering.
;
_journal_issue 14
_journal_name_full 'Chemical science'
_journal_page_first 5849
_journal_page_last 5856
_journal_paper_doi 10.1039/d4sc08607d
_journal_volume 16
_journal_year 2025
_chemical_formula_moiety 'C22 H23 F2 N O3'
_chemical_formula_sum 'C22 H23 F2 N O3'
_chemical_formula_weight 387.41
_space_group_crystal_system triclinic
_space_group_IT_number 2
_space_group_name_Hall '-P 1'
_space_group_name_H-M_alt 'P -1'
_atom_sites_solution_hydrogens mixed
_atom_sites_solution_primary dual
_audit_creation_date 2024-07-31
_audit_creation_method
;
Olex2 1.3
(compiled 2020.11.12 svn.r5f609507 for OlexSys, GUI svn.r6408)
;
_audit_update_record
;
2024-09-02 deposited with the CCDC.	2025-02-19 downloaded from the CCDC.
;
_cell_angle_alpha 108.444(6)
_cell_angle_beta 102.977(6)
_cell_angle_gamma 113.996(7)
_cell_formula_units_Z 2
_cell_length_a 9.9380(7)
_cell_length_b 10.9753(9)
_cell_length_c 11.0840(7)
_cell_measurement_reflns_used 5202
_cell_measurement_temperature 149.99(10)
_cell_measurement_theta_max 75.3210
_cell_measurement_theta_min 4.6000
_cell_volume 956.77(17)
_computing_cell_refinement 'CrysAlisPro 1.171.42.93a (Rigaku OD, 2023)'
_computing_data_collection 'CrysAlisPro 1.171.42.93a (Rigaku OD, 2023)'
_computing_data_reduction 'CrysAlisPro 1.171.42.93a (Rigaku OD, 2023)'
_computing_molecular_graphics 'Olex2 1.3 (Dolomanov et al., 2009)'
_computing_publication_material 'Olex2 1.3 (Dolomanov et al., 2009)'
_computing_structure_refinement 'SHELXL 2018/1 (Sheldrick, 2015)'
_computing_structure_solution 'SHELXT  (Sheldrick, 2015)'
_diffrn_ambient_environment N~2~
_diffrn_ambient_temperature 149.99(10)
_diffrn_detector 'Hybrid Pixel Array Detector'
_diffrn_detector_area_resol_mean 10.0000
_diffrn_detector_type HyPix
_diffrn_measured_fraction_theta_full 0.979
_diffrn_measured_fraction_theta_max 0.930
_diffrn_measurement_details
;
List of Runs (angles in degrees, time in seconds):

  # Type    Start    End  Width  t~exp~   \w     \q     \k     \f   Frames
#--------------------------------------------------------------------------
  1  \w   -104.00 -39.00   0.50    0.26    -- -102.00  77.00 -60.00  130
  2  \w    -65.00 -29.00   0.50    0.26    -- -102.00  61.00   0.00   72
  3  \w    -65.00 -33.00   0.50    0.26    -- -102.00  61.00  90.00   64
  4  \w    -87.00 -36.00   0.50    0.26    -- -102.00  77.00 120.00  102
  5  \w    -61.00 -32.00   0.50    0.06    --  -46.05  57.00  30.00   58
  6  \w    -35.00  26.00   0.50    0.06    --  -46.05  37.00 -90.00  122
  7  \w    -20.00   8.00   0.50    0.06    --  -46.05  19.00 -60.00   56
  8  \w     -9.00  16.00   0.50    0.06    --  -46.05  57.00  30.00   50
  9  \w    -42.00  27.00   0.50    0.06    --  -46.05  39.00 152.00  138
 10  \w   -107.00 -82.00   0.50    0.26    -- -102.00 110.00 171.77   50
 11  \w   -109.00 -73.00   0.50    0.26    -- -102.00 125.00 120.00   72
 12  \w    -71.00 -34.00   0.50    0.26    -- -102.00 110.00 171.77   74
 13  \w    -66.00 -40.00   0.50    0.26    -- -102.00 125.00 120.00   52
 14  \w   -111.00 -68.00   0.50    0.26    -- -102.00 125.00 -90.00   86
 15  \w    -66.00 -40.00   0.50    0.26    -- -102.00 125.00 -90.00   52
 16  \w   -132.00-102.00   0.50    0.26    -- -102.00 -39.00  -1.00   60
 17  \w   -165.00-139.00   0.50    0.26    -- -102.00 -39.00  -1.00   52
 18  \w   -170.00 -96.00   0.50    0.26    -- -102.00 -45.00  30.00  148
 19  \w   -110.00 -37.00   0.50    0.06    --  -46.05 -39.00  -1.00  146
 20  \w      9.00  34.00   0.50    0.06    --   46.05 -39.00  -1.00   50
 21  \w     56.00 102.00   0.50    0.26    --  104.76 -77.00 -90.00   92
 22  \w    136.00 168.00   0.50    0.26    --  104.76 125.00   0.00   64
 23  \w     81.00 106.00   0.50    0.26    --  104.76 125.00   0.00   50
 24  \w     53.00 108.00   0.50    0.26    --  104.76 -77.00  90.00  110
 25  \w     77.00 106.00   0.50    0.26    --  104.76 -94.00  30.00   58
 26  \w     52.00 112.00   0.50    0.26    --  104.76-125.00  60.00  120
 27  \w     36.00 112.00   0.50    0.26    --  104.76-125.00  30.00  152
 28  \w     19.00  88.00   0.50    0.06    --   46.05-125.00-150.00  138
 29  \w     53.00 112.00   0.50    0.26    --  104.76-125.00-120.00  118
 30  \w     95.00 177.00   0.50    0.26    --  104.76  15.00 120.00  164
 31  \w    134.00 161.00   0.50    0.26    --  104.76  39.00 152.00   54
 32  \w     98.00 132.00   0.50    0.26    --  104.76  39.00 152.00   68
 33  \w     54.00 112.00   0.50    0.06    --   46.05  39.00 152.00  116
 34  \w    103.00 175.00   0.50    0.26    --  104.76  45.00 -90.00  144
 35  \w     93.00 162.00   0.50    0.26    --  104.76  45.00-120.00  138
 36  \w     92.00 178.00   0.50    0.26    --  104.76  30.00-150.00  172
;
_diffrn_measurement_device 'four-circle diffractometer'
_diffrn_measurement_device_type 'XtaLAB Synergy R, DW system, HyPix'
_diffrn_measurement_method '\w scans'
_diffrn_orient_matrix_type 'CrysAlisPro convention (1999,Acta A55,543-557)'
_diffrn_orient_matrix_UB_11 -0.1774359000
_diffrn_orient_matrix_UB_12 -0.0796555000
_diffrn_orient_matrix_UB_13 -0.0197491000
_diffrn_orient_matrix_UB_21 -0.0179381000
_diffrn_orient_matrix_UB_22 -0.1532878000
_diffrn_orient_matrix_UB_23 -0.0775653000
_diffrn_orient_matrix_UB_31 0.0521784000
_diffrn_orient_matrix_UB_32 -0.0054884000
_diffrn_orient_matrix_UB_33 0.1390562000
_diffrn_radiation_monochromator mirror
_diffrn_radiation_probe x-ray
_diffrn_radiation_type 'Cu K\a'
_diffrn_radiation_wavelength 1.54184
_diffrn_reflns_av_R_equivalents 0.0428
_diffrn_reflns_av_unetI/netI 0.0476
_diffrn_reflns_Laue_measured_fraction_full 0.979
_diffrn_reflns_Laue_measured_fraction_max 0.930
_diffrn_reflns_limit_h_max 12
_diffrn_reflns_limit_h_min -12
_diffrn_reflns_limit_k_max 13
_diffrn_reflns_limit_k_min -13
_diffrn_reflns_limit_l_max 13
_diffrn_reflns_limit_l_min -9
_diffrn_reflns_number 9613
_diffrn_reflns_point_group_measured_fraction_full 0.979
_diffrn_reflns_point_group_measured_fraction_max 0.930
_diffrn_reflns_theta_full 67.684
_diffrn_reflns_theta_max 75.912
_diffrn_reflns_theta_min 4.605
_diffrn_source 'Rotating-anode X-ray tube'
_diffrn_source_type 'Rigaku (Cu) X-ray Source'
_exptl_absorpt_coefficient_mu 0.852
_exptl_absorpt_correction_T_max 1.00000
_exptl_absorpt_correction_T_min 0.82366
_exptl_absorpt_correction_type multi-scan
_exptl_absorpt_process_details
;
CrysAlisPro 1.171.42.93a (Rigaku Oxford Diffraction, 2023)
Empirical absorption correction using spherical harmonics,
implemented in SCALE3 ABSPACK scaling algorithm.
;
_exptl_crystal_colour 'clear light colourless'
_exptl_crystal_colour_lustre clear
_exptl_crystal_colour_modifier light
_exptl_crystal_colour_primary colourless
_exptl_crystal_density_diffrn 1.345
_exptl_crystal_description block
_exptl_crystal_F_000 408
_exptl_crystal_size_max 0.09
_exptl_crystal_size_mid 0.08
_exptl_crystal_size_min 0.07
_refine_diff_density_max 0.275
_refine_diff_density_min -0.276
_refine_diff_density_rms 0.059
_refine_ls_extinction_method none
_refine_ls_goodness_of_fit_ref 1.071
_refine_ls_hydrogen_treatment mixed
_refine_ls_matrix_type full
_refine_ls_number_parameters 258
_refine_ls_number_reflns 3720
_refine_ls_number_restraints 0
_refine_ls_restrained_S_all 1.071
_refine_ls_R_factor_all 0.0695
_refine_ls_R_factor_gt 0.0556
_refine_ls_shift/su_max 0.000
_refine_ls_shift/su_mean 0.000
_refine_ls_structure_factor_coef Fsqd
_refine_ls_weighting_details 'w=1/[\s^2^(Fo^2^)+(0.1079P)^2^+0.1801P] where P=(Fo^2^+2Fc^2^)/3'
_refine_ls_weighting_scheme calc
_refine_ls_wR_factor_gt 0.1613
_refine_ls_wR_factor_ref 0.1792
_reflns_Friedel_coverage 0.000
_reflns_number_gt 2858
_reflns_number_total 3720
_reflns_threshold_expression 'I > 2\s(I)'
_cod_data_source_file d4sc08607d2.cif
_cod_data_source_block fuhong_0730_auto
_cod_depositor_comments 'Adding full bibliography for 1573927--1573928.cif.'
_cod_original_cell_volume 956.77(13)
_cod_database_code 1573928
_shelx_shelxl_version_number 2018/1
_shelx_space_group_comment
;
The symmetry employed for this shelxl refinement is uniquely defined
by the following loop, which should always be used as a source of
symmetry information in preference to the above space-group names.
They are only intended as comments.
;
_reflns_odcompleteness_completeness 98.01
_reflns_odcompleteness_iscentric 1
_reflns_odcompleteness_theta 66.97
_olex2_refinement_description
;
1. Fixed Uiso
 At 1.2 times of:
  All C(H) groups, All C(H,H) groups
 At 1.5 times of:
  All C(H,H,H) groups
2.a Ternary CH refined with riding coordinates:
 C4(H4), C6(H6), C12(H12)
2.b Secondary CH2 refined with riding coordinates:
 C8(H8A,H8B), C16(H16A,H16B), C23(H23A,H23B)
2.c Aromatic/amide H refined with riding coordinates:
 C19(H19), C20(H20), C26(H26), C27(H27), C29(H29), C31(H31), C37(H37),
 C39(H39), C41(H41), C45(H45)
2.d Idealised Me refined as rotating group:
 C43(H43A,H43B,H43C)
;
_olex2_submission_special_instructions 'No special instructions were received'
_oxdiff_exptl_absorpt_empirical_details
;
Empirical correction (ABSPACK) includes:
- Absorption correction using spherical harmonics
- Frame scaling
;
_oxdiff_exptl_absorpt_empirical_full_max 1.477
_oxdiff_exptl_absorpt_empirical_full_min 0.721

loop_
_space_group_symop_operation_xyz
'x, y, z'
'-x, -y, -z'

loop_
_atom_site_label
_atom_site_type_symbol
_atom_site_fract_x
_atom_site_fract_y
_atom_site_fract_z
_atom_site_U_iso_or_equiv
_atom_site_adp_type
_atom_site_occupancy
_atom_site_site_symmetry_order
_atom_site_calc_flag
_atom_site_refinement_flags_posn
_atom_site_refinement_flags_adp
_atom_site_refinement_flags_occupancy
_atom_site_disorder_assembly
_atom_site_disorder_group
F2 F 0.25190(15) 0.28104(14) 0.22366(13) 0.0482(3) Uani 1 1 d . . . . .
F3 F 0.14281(16) 0.22311(16) 0.00402(14) 0.0557(4) Uani 1 1 d . . . . .
O9 O 0.4336(2) 0.28599(18) -0.01323(15) 0.0480(4) Uani 1 1 d . . . . .
O32 O 0.78477(18) 0.93950(17) 0.50481(16) 0.0482(4) Uani 1 1 d . . . . .
O33 O 0.6127(2) 0.84113(19) 0.59372(15) 0.0512(4) Uani 1 1 d . . . . .
N10 N 0.4670(2) 0.22270(19) 0.16564(18) 0.0404(4) Uani 1 1 d . . . . .
H10 H 0.439(3) 0.223(3) 0.236(3) 0.047(6) Uiso 1 1 d . . . . .
C1 C 0.2857(3) 0.3169(2) 0.1214(2) 0.0427(5) Uani 1 1 d . . . . .
C4 C 0.3329(2) 0.4793(2) 0.1603(2) 0.0381(4) Uani 1 1 d . . . . .
H4 H 0.370192 0.505824 0.090655 0.046 Uiso 1 1 calc R U . . .
C5 C 0.4054(3) 0.2726(2) 0.0852(2) 0.0406(5) Uani 1 1 d . . . . .
C6 C 0.4731(2) 0.5890(2) 0.30718(19) 0.0359(4) Uani 1 1 d . . . . .
H6 H 0.433939 0.561601 0.375691 0.043 Uiso 1 1 calc R U . . .
C8 C 0.1861(3) 0.4970(3) 0.1542(2) 0.0439(5) Uani 1 1 d . . . . .
H8A H 0.098635 0.428553 0.059613 0.053 Uiso 1 1 calc R U . . .
H8B H 0.145875 0.469072 0.221016 0.053 Uiso 1 1 calc R U . . .
C11 C 0.6263(2) 0.5837(2) 0.32541(19) 0.0362(4) Uani 1 1 d . . . . .
C12 C 0.5140(2) 0.7523(2) 0.3456(2) 0.0382(4) Uani 1 1 d . . . . .
H12 H 0.560925 0.785552 0.282933 0.046 Uiso 1 1 calc R U . . .
C16 C 0.2309(3) 0.6577(3) 0.1893(2) 0.0475(5) Uani 1 1 d . . . . .
H16A H 0.265278 0.683457 0.119209 0.057 Uiso 1 1 calc R U . . .
H16B H 0.134840 0.666547 0.185140 0.057 Uiso 1 1 calc R U . . .
C17 C 0.5879(3) 0.1863(2) 0.1617(2) 0.0392(4) Uani 1 1 d . . . . .
C19 C 0.6986(3) 0.5962(2) 0.2320(2) 0.0405(4) Uani 1 1 d . . . . .
H19 H 0.649867 0.605645 0.153975 0.049 Uiso 1 1 calc R U . . .
C20 C 0.7037(3) 0.5758(2) 0.4413(2) 0.0424(5) Uani 1 1 d . . . . .
H20 H 0.657032 0.568375 0.506523 0.051 Uiso 1 1 calc R U . . .
C22 C 0.6402(3) 0.8488(2) 0.4950(2) 0.0400(5) Uani 1 1 d . . . . .
C23 C 0.3657(3) 0.7676(3) 0.3332(2) 0.0459(5) Uani 1 1 d . . . . .
H23A H 0.327973 0.748325 0.404258 0.055 Uiso 1 1 calc R U . . .
H23B H 0.395308 0.871262 0.350836 0.055 Uiso 1 1 calc R U . . .
C26 C 0.6449(3) 0.1504(3) 0.2639(2) 0.0479(5) Uani 1 1 d . . . . .
H26 H 0.602392 0.150662 0.332621 0.058 Uiso 1 1 calc R U . . .
C27 C 0.6506(3) 0.1851(3) 0.0615(2) 0.0472(5) Uani 1 1 d . . . . .
H27 H 0.611463 0.208041 -0.009567 0.057 Uiso 1 1 calc R U . . .
C29 C 0.8405(3) 0.5950(3) 0.2521(2) 0.0482(5) Uani 1 1 d . . . . .
H29 H 0.886353 0.599856 0.186037 0.058 Uiso 1 1 calc R U . . .
C31 C 0.8481(3) 0.5786(3) 0.4630(3) 0.0507(5) Uani 1 1 d . . . . .
H31 H 0.900471 0.574879 0.543645 0.061 Uiso 1 1 calc R U . . .
C37 C 0.7636(3) 0.1143(3) 0.2657(3) 0.0544(6) Uani 1 1 d . . . . .
H37 H 0.801518 0.088996 0.335163 0.065 Uiso 1 1 calc R U . . .
C39 C 0.7696(3) 0.1504(3) 0.0654(3) 0.0508(5) Uani 1 1 d . . . . .
H39 H 0.812889 0.150786 -0.002799 0.061 Uiso 1 1 calc R U . . .
C41 C 0.9161(3) 0.5868(3) 0.3681(3) 0.0526(6) Uani 1 1 d . . . . .
H41 H 1.013967 0.586888 0.382070 0.063 Uiso 1 1 calc R U . . .
C43 C 0.9129(3) 1.0208(3) 0.6433(3) 0.0628(7) Uani 1 1 d . . . . .
H43A H 1.016084 1.079374 0.640040 0.094 Uiso 1 1 calc R U . . .
H43B H 0.918078 0.949533 0.676756 0.094 Uiso 1 1 calc R U . . .
H43C H 0.891225 1.088583 0.706640 0.094 Uiso 1 1 calc R U . . .
C45 C 0.8271(3) 0.1151(3) 0.1668(3) 0.0526(6) Uani 1 1 d . . . . .
H45 H 0.909322 0.091589 0.168530 0.063 Uiso 1 1 calc R U . . .

loop_
_atom_site_aniso_label
_atom_site_aniso_U_11
_atom_site_aniso_U_22
_atom_site_aniso_U_33
_atom_site_aniso_U_23
_atom_site_aniso_U_13
_atom_site_aniso_U_12
F2 0.0537(7) 0.0529(7) 0.0515(7) 0.0321(6) 0.0297(6) 0.0284(6)
F3 0.0441(7) 0.0566(8) 0.0487(7) 0.0161(6) 0.0088(6) 0.0226(6)
O9 0.0637(10) 0.0587(9) 0.0395(8) 0.0297(7) 0.0259(7) 0.0387(8)
O32 0.0452(8) 0.0487(8) 0.0526(9) 0.0276(7) 0.0199(7) 0.0225(7)
O33 0.0587(10) 0.0596(9) 0.0412(8) 0.0257(7) 0.0251(7) 0.0311(8)
N10 0.0498(10) 0.0450(9) 0.0362(8) 0.0241(7) 0.0217(8) 0.0262(8)
C1 0.0446(11) 0.0497(11) 0.0360(10) 0.0231(9) 0.0172(9) 0.0233(9)
C4 0.0400(10) 0.0500(11) 0.0355(9) 0.0260(9) 0.0190(8) 0.0259(9)
C5 0.0464(11) 0.0419(10) 0.0334(9) 0.0187(8) 0.0151(8) 0.0223(9)
C6 0.0420(10) 0.0437(10) 0.0334(9) 0.0241(8) 0.0193(8) 0.0248(9)
C8 0.0412(11) 0.0586(13) 0.0423(10) 0.0293(10) 0.0197(9) 0.0286(10)
C11 0.0398(10) 0.0380(10) 0.0367(9) 0.0212(8) 0.0154(8) 0.0220(8)
C12 0.0437(11) 0.0457(10) 0.0404(10) 0.0273(9) 0.0229(9) 0.0271(9)
C16 0.0478(12) 0.0677(14) 0.0529(12) 0.0390(11) 0.0281(10) 0.0391(11)
C17 0.0428(10) 0.0372(10) 0.0366(9) 0.0173(8) 0.0158(8) 0.0198(8)
C19 0.0432(11) 0.0467(11) 0.0397(10) 0.0242(9) 0.0189(9) 0.0254(9)
C20 0.0475(11) 0.0466(11) 0.0420(10) 0.0270(9) 0.0190(9) 0.0265(9)
C22 0.0458(11) 0.0433(10) 0.0451(11) 0.0251(9) 0.0228(9) 0.0291(9)
C23 0.0494(12) 0.0536(12) 0.0534(12) 0.0312(10) 0.0258(10) 0.0349(10)
C26 0.0555(13) 0.0545(12) 0.0423(11) 0.0271(10) 0.0220(10) 0.0308(11)
C27 0.0569(13) 0.0507(12) 0.0479(11) 0.0300(10) 0.0273(10) 0.0307(10)
C29 0.0452(12) 0.0552(12) 0.0540(12) 0.0275(11) 0.0260(10) 0.0293(10)
C31 0.0507(13) 0.0561(13) 0.0546(13) 0.0334(11) 0.0159(10) 0.0321(11)
C37 0.0582(14) 0.0644(14) 0.0520(13) 0.0339(12) 0.0207(11) 0.0365(12)
C39 0.0555(13) 0.0521(12) 0.0560(13) 0.0299(11) 0.0310(11) 0.0292(11)
C41 0.0434(12) 0.0567(13) 0.0667(14) 0.0310(12) 0.0202(11) 0.0324(11)
C43 0.0507(14) 0.0566(14) 0.0618(15) 0.0237(12) 0.0110(12) 0.0203(12)
C45 0.0487(13) 0.0570(13) 0.0588(13) 0.0284(11) 0.0215(11) 0.0316(11)

loop_
_atom_type_symbol
_atom_type_description
_atom_type_scat_dispersion_real
_atom_type_scat_dispersion_imag
_atom_type_scat_source
C C 0.0181 0.0091 'International Tables Vol C Tables 4.2.6.8 and 6.1.1.4'
H H 0.0000 0.0000 'International Tables Vol C Tables 4.2.6.8 and 6.1.1.4'
F F 0.0727 0.0534 'International Tables Vol C Tables 4.2.6.8 and 6.1.1.4'
N N 0.0311 0.0180 'International Tables Vol C Tables 4.2.6.8 and 6.1.1.4'
O O 0.0492 0.0322 'International Tables Vol C Tables 4.2.6.8 and 6.1.1.4'

loop_
_geom_angle_atom_site_label_1
_geom_angle_atom_site_label_2
_geom_angle_atom_site_label_3
_geom_angle
_geom_angle_site_symmetry_1
_geom_angle_site_symmetry_3
_geom_angle_publ_flag
C22 O32 C43 114.76(18) . . ?
C5 N10 H10 117.3(17) . . ?
C5 N10 C17 127.23(17) . . ?
C17 N10 H10 115.0(17) . . ?
F2 C1 F3 104.97(16) . . ?
F2 C1 C4 110.20(16) . . ?
F2 C1 C5 110.66(17) . . ?
F3 C1 C4 109.07(17) . . ?
F3 C1 C5 105.27(16) . . ?
C4 C1 C5 115.98(17) . . ?
C1 C4 H4 108.2 . . ?
C1 C4 C6 111.59(16) . . ?
C1 C4 C8 110.26(17) . . ?
C6 C4 H4 108.2 . . ?
C8 C4 H4 108.2 . . ?
C8 C4 C6 110.14(16) . . ?
O9 C5 N10 127.2(2) . . ?
O9 C5 C1 116.92(18) . . ?
N10 C5 C1 115.92(17) . . ?
C4 C6 H6 107.4 . . ?
C11 C6 C4 115.07(15) . . ?
C11 C6 H6 107.4 . . ?
C11 C6 C12 109.05(16) . . ?
C12 C6 C4 110.28(15) . . ?
C12 C6 H6 107.4 . . ?
C4 C8 H8A 109.5 . . ?
C4 C8 H8B 109.5 . . ?
H8A C8 H8B 108.1 . . ?
C16 C8 C4 110.73(17) . . ?
C16 C8 H8A 109.5 . . ?
C16 C8 H8B 109.5 . . ?
C19 C11 C6 121.34(16) . . ?
C20 C11 C6 120.26(17) . . ?
C20 C11 C19 118.28(18) . . ?
C6 C12 H12 109.3 . . ?
C22 C12 C6 106.51(15) . . ?
C22 C12 H12 109.3 . . ?
C22 C12 C23 110.20(16) . . ?
C23 C12 C6 112.22(17) . . ?
C23 C12 H12 109.3 . . ?
C8 C16 H16A 109.3 . . ?
C8 C16 H16B 109.3 . . ?
H16A C16 H16B 108.0 . . ?
C23 C16 C8 111.62(17) . . ?
C23 C16 H16A 109.3 . . ?
C23 C16 H16B 109.3 . . ?
C26 C17 N10 117.46(18) . . ?
C27 C17 N10 123.09(18) . . ?
C27 C17 C26 119.4(2) . . ?
C11 C19 H19 119.7 . . ?
C29 C19 C11 120.59(19) . . ?
C29 C19 H19 119.7 . . ?
C11 C20 H20 119.5 . . ?
C31 C20 C11 121.0(2) . . ?
C31 C20 H20 119.5 . . ?
O32 C22 C12 112.89(17) . . ?
O33 C22 O32 123.6(2) . . ?
O33 C22 C12 123.52(19) . . ?
C12 C23 H23A 109.5 . . ?
C12 C23 H23B 109.5 . . ?
C16 C23 C12 110.77(17) . . ?
C16 C23 H23A 109.5 . . ?
C16 C23 H23B 109.5 . . ?
H23A C23 H23B 108.1 . . ?
C17 C26 H26 120.0 . . ?
C37 C26 C17 120.1(2) . . ?
C37 C26 H26 120.0 . . ?
C17 C27 H27 120.1 . . ?
C39 C27 C17 119.8(2) . . ?
C39 C27 H27 120.1 . . ?
C19 C29 H29 119.8 . . ?
C19 C29 C41 120.4(2) . . ?
C41 C29 H29 119.8 . . ?
C20 C31 H31 119.9 . . ?
C41 C31 C20 120.2(2) . . ?
C41 C31 H31 119.9 . . ?
C26 C37 H37 119.9 . . ?
C45 C37 C26 120.3(2) . . ?
C45 C37 H37 119.9 . . ?
C27 C39 H39 119.4 . . ?
C27 C39 C45 121.1(2) . . ?
C45 C39 H39 119.4 . . ?
C29 C41 H41 120.3 . . ?
C31 C41 C29 119.5(2) . . ?
C31 C41 H41 120.3 . . ?
O32 C43 H43A 109.5 . . ?
O32 C43 H43B 109.5 . . ?
O32 C43 H43C 109.5 . . ?
H43A C43 H43B 109.5 . . ?
H43A C43 H43C 109.5 . . ?
H43B C43 H43C 109.5 . . ?
C37 C45 H45 120.4 . . ?
C39 C45 C37 119.3(2) . . ?
C39 C45 H45 120.4 . . ?

loop_
_geom_bond_atom_site_label_1
_geom_bond_atom_site_label_2
_geom_bond_distance
_geom_bond_site_symmetry_2
_geom_bond_publ_flag
F2 C1 1.377(2) . ?
F3 C1 1.379(3) . ?
O9 C5 1.222(2) . ?
O32 C22 1.329(3) . ?
O32 C43 1.451(3) . ?
O33 C22 1.205(2) . ?
N10 H10 0.89(3) . ?
N10 C5 1.344(3) . ?
N10 C17 1.418(3) . ?
C1 C4 1.525(3) . ?
C1 C5 1.541(3) . ?
C4 H4 1.0000 . ?
C4 C6 1.555(3) . ?
C4 C8 1.538(3) . ?
C6 H6 1.0000 . ?
C6 C11 1.518(3) . ?
C6 C12 1.551(3) . ?
C8 H8A 0.9900 . ?
C8 H8B 0.9900 . ?
C8 C16 1.520(3) . ?
C11 C19 1.396(3) . ?
C11 C20 1.389(3) . ?
C12 H12 1.0000 . ?
C12 C22 1.522(3) . ?
C12 C23 1.531(3) . ?
C16 H16A 0.9900 . ?
C16 H16B 0.9900 . ?
C16 C23 1.517(3) . ?
C17 C26 1.391(3) . ?
C17 C27 1.389(3) . ?
C19 H19 0.9500 . ?
C19 C29 1.384(3) . ?
C20 H20 0.9500 . ?
C20 C31 1.387(3) . ?
C23 H23A 0.9900 . ?
C23 H23B 0.9900 . ?
C26 H26 0.9500 . ?
C26 C37 1.387(3) . ?
C27 H27 0.9500 . ?
C27 C39 1.379(3) . ?
C29 H29 0.9500 . ?
C29 C41 1.385(3) . ?
C31 H31 0.9500 . ?
C31 C41 1.379(3) . ?
C37 H37 0.9500 . ?
C37 C45 1.383(3) . ?
C39 H39 0.9500 . ?
C39 C45 1.380(4) . ?
C41 H41 0.9500 . ?
C43 H43A 0.9800 . ?
C43 H43B 0.9800 . ?
C43 H43C 0.9800 . ?
C45 H45 0.9500 . ?

loop_
_geom_torsion_atom_site_label_1
_geom_torsion_atom_site_label_2
_geom_torsion_atom_site_label_3
_geom_torsion_atom_site_label_4
_geom_torsion
_geom_torsion_site_symmetry_1
_geom_torsion_site_symmetry_2
_geom_torsion_site_symmetry_3
_geom_torsion_site_symmetry_4
_geom_torsion_publ_flag
F2 C1 C4 C6 53.8(2) . . . . ?
F2 C1 C4 C8 -68.9(2) . . . . ?
F2 C1 C5 O9 173.46(17) . . . . ?
F2 C1 C5 N10 -6.3(3) . . . . ?
F3 C1 C4 C6 168.56(15) . . . . ?
F3 C1 C4 C8 45.8(2) . . . . ?
F3 C1 C5 O9 60.6(2) . . . . ?
F3 C1 C5 N10 -119.17(19) . . . . ?
N10 C17 C26 C37 -179.8(2) . . . . ?
N10 C17 C27 C39 179.1(2) . . . . ?
C1 C4 C6 C11 58.1(2) . . . . ?
C1 C4 C6 C12 -178.00(15) . . . . ?
C1 C4 C8 C16 -178.64(16) . . . . ?
C4 C1 C5 O9 -60.1(2) . . . . ?
C4 C1 C5 N10 120.2(2) . . . . ?
C4 C6 C11 C19 51.6(2) . . . . ?
C4 C6 C11 C20 -132.51(19) . . . . ?
C4 C6 C12 C22 174.78(14) . . . . ?
C4 C6 C12 C23 54.1(2) . . . . ?
C4 C8 C16 C23 -58.7(2) . . . . ?
C5 N10 C17 C26 173.9(2) . . . . ?
C5 N10 C17 C27 -6.1(3) . . . . ?
C5 C1 C4 C6 -72.9(2) . . . . ?
C5 C1 C4 C8 164.40(16) . . . . ?
C6 C4 C8 C16 57.8(2) . . . . ?
C6 C11 C19 C29 178.4(2) . . . . ?
C6 C11 C20 C31 -176.7(2) . . . . ?
C6 C12 C22 O32 110.37(18) . . . . ?
C6 C12 C22 O33 -68.0(2) . . . . ?
C6 C12 C23 C16 -54.5(2) . . . . ?
C8 C4 C6 C11 -179.05(16) . . . . ?
C8 C4 C6 C12 -55.2(2) . . . . ?
C8 C16 C23 C12 56.5(2) . . . . ?
C11 C6 C12 C22 -57.95(19) . . . . ?
C11 C6 C12 C23 -178.62(15) . . . . ?
C11 C19 C29 C41 -2.3(3) . . . . ?
C11 C20 C31 C41 -1.1(3) . . . . ?
C12 C6 C11 C19 -72.9(2) . . . . ?
C12 C6 C11 C20 103.0(2) . . . . ?
C17 N10 C5 O9 5.6(3) . . . . ?
C17 N10 C5 C1 -174.67(19) . . . . ?
C17 C26 C37 C45 0.6(4) . . . . ?
C17 C27 C39 C45 0.7(4) . . . . ?
C19 C11 C20 C31 -0.7(3) . . . . ?
C19 C29 C41 C31 0.5(4) . . . . ?
C20 C11 C19 C29 2.4(3) . . . . ?
C20 C31 C41 C29 1.2(4) . . . . ?
C22 C12 C23 C16 -172.97(17) . . . . ?
C23 C12 C22 O32 -127.67(18) . . . . ?
C23 C12 C22 O33 53.9(3) . . . . ?
C26 C17 C27 C39 -0.8(3) . . . . ?
C26 C37 C45 C39 -0.8(4) . . . . ?
C27 C17 C26 C37 0.2(3) . . . . ?
C27 C39 C45 C37 0.1(4) . . . . ?
C43 O32 C22 O33 5.2(3) . . . . ?
C43 O32 C22 C12 -173.16(19) . . . . ?
